data_7031594
loop_
_publ_author_name
'Occhipinti, Giovanni'
'Koudriavtsev, Vitali'
'T\"ornroos, Karl W'
'Jensen, Vidar R.'

_publ_section_title
;
 Theory-assisted development of a robust and Z-selective olefin metathesis
 catalyst.
;
_journal_issue 29
_journal_name_full 'Dalton transactions (Cambridge, England : 2003)'
_journal_page_first 11106
_journal_page_last 11117
_journal_paper_doi 10.1039/c4dt00409d
_journal_volume 43
_journal_year 2014
_chemical_formula_moiety 'C56 H55 N3 O2 Ru S, C H2 Cl2'
_chemical_formula_sum 'C57 H57 Cl2 N3 O2 Ru S'
_chemical_formula_weight 1020.08
_chemical_name_systematic
; 
 ? 
;
_space_group_crystal_system monoclinic
_space_group_IT_number 14
_space_group_name_Hall '-P 2yn'
_space_group_name_H-M_alt 'P 1 21/n 1'
_symmetry_space_group_name_Hall '-P 2yn'
_symmetry_space_group_name_H-M 'P 1 21/n 1'
_atom_sites_solution_hydrogens mixed
_audit_creation_method SHELXL-2013
_cell_angle_alpha 90
_cell_angle_beta 95.4840(10)
_cell_angle_gamma 90
_cell_formula_units_Z 4
_cell_length_a 12.4372(12)
_cell_length_b 11.7065(11)
_cell_length_c 34.327(3)
_cell_measurement_reflns_used 9705
_cell_measurement_temperature 103(2)
_cell_measurement_theta_max 30.51
_cell_measurement_theta_min 2.38
_cell_volume 4975.0(8)
_computing_cell_refinement 'Bruker SAINT'
_computing_data_collection 'Bruker APEX2'
_computing_data_reduction 'Bruker SAINT'
_computing_molecular_graphics 'Bruker SHELXTL'
_computing_publication_material 'Bruker SHELXTL'
_computing_structure_refinement 'SHELXL-2013 (Sheldrick, 2013)'
_computing_structure_solution 'SHELXS-97 (Sheldrick, 2008)'
_diffrn_ambient_temperature 103(2)
_diffrn_measured_fraction_theta_full 0.998
_diffrn_measured_fraction_theta_max 0.993
_diffrn_measurement_device_type 'Bruker APEX-II CCD'
_diffrn_measurement_method '\f and \w scans'
_diffrn_radiation_type MoK\a
_diffrn_radiation_wavelength 0.71073
_diffrn_reflns_av_R_equivalents 0.0582
_diffrn_reflns_av_unetI/netI 0.0380
_diffrn_reflns_Laue_measured_fraction_full 0.998
_diffrn_reflns_Laue_measured_fraction_max 0.993
_diffrn_reflns_limit_h_max 17
_diffrn_reflns_limit_h_min -17
_diffrn_reflns_limit_k_max 16
_diffrn_reflns_limit_k_min -16
_diffrn_reflns_limit_l_max 49
_diffrn_reflns_limit_l_min -49
_diffrn_reflns_number 81198
_diffrn_reflns_point_group_measured_fraction_full 0.998
_diffrn_reflns_point_group_measured_fraction_max 0.993
_diffrn_reflns_theta_full 25.242
_diffrn_reflns_theta_max 30.597
_diffrn_reflns_theta_min 1.802
_exptl_absorpt_coefficient_mu 0.510
_exptl_absorpt_correction_type none
_exptl_crystal_colour purple
_exptl_crystal_density_diffrn 1.362
_exptl_crystal_description monoclinic
_exptl_crystal_F_000 2120
_exptl_crystal_size_max 0.449
_exptl_crystal_size_mid 0.292
_exptl_crystal_size_min 0.228
_refine_diff_density_max 1.746
_refine_diff_density_min -1.650
_refine_diff_density_rms 0.114
_refine_ls_extinction_method none
_refine_ls_goodness_of_fit_ref 1.138
_refine_ls_hydrogen_treatment mixed
_refine_ls_matrix_type full
_refine_ls_number_parameters 606
_refine_ls_number_reflns 15194
_refine_ls_number_restraints 0
_refine_ls_restrained_S_all 1.138
_refine_ls_R_factor_all 0.0605
_refine_ls_R_factor_gt 0.0537
_refine_ls_shift/su_max 0.000
_refine_ls_shift/su_mean 0.000
_refine_ls_structure_factor_coef Fsqd
_refine_ls_weighting_details 'w=1/[\s^2^(Fo^2^)+(0.0535P)^2^+9.7575P] where P=(Fo^2^+2Fc^2^)/3'
_refine_ls_weighting_scheme calc
_refine_ls_wR_factor_gt 0.1330
_refine_ls_wR_factor_ref 0.1369
_reflns_Friedel_coverage 0.000
_reflns_number_gt 13529
_reflns_number_total 15194
_reflns_threshold_expression 'I > 2\s(I)'
_cod_data_source_file c4dt00409d2.cif
_cod_data_source_block Compound5a
_cod_database_code 7031594
_shelx_space_group_comment
; 
The symmetry employed for this shelxl refinement is uniquely defined 
by the following loop, which should always be used as a source of 
symmetry information in preference to the above space-group names. 
They are only intended as comments. 
;
_shelx_estimated_absorpt_t_min 0.803
_shelx_estimated_absorpt_t_max 0.893
_shelxl_version_number 2013-4

loop_
_space_group_symop_operation_xyz
'x, y, z'
'-x+1/2, y+1/2, -z+1/2'
'-x, -y, -z'
'x-1/2, -y-1/2, z-1/2'

loop_
_atom_site_label
_atom_site_type_symbol
_atom_site_fract_x
_atom_site_fract_y
_atom_site_fract_z
_atom_site_U_iso_or_equiv
_atom_site_adp_type
_atom_site_occupancy
_atom_site_site_symmetry_order
_atom_site_calc_flag
_atom_site_refinement_flags_posn
_atom_site_refinement_flags_adp
Ru1 Ru 0.17911(2) 0.18978(2) 0.11215(2) 0.01350(6) Uani 1 1 d . .
S1 S 0.16639(5) 0.32447(5) 0.16064(2) 0.01623(11) Uani 1 1 d . .
O1 O 0.30591(13) 0.08814(15) 0.14681(5) 0.0171(3) Uani 1 1 d . .
N1 N 0.14683(18) 0.03824(18) 0.08355(7) 0.0219(4) Uani 1 1 d . .
C1 C 0.26913(19) 0.3006(2) 0.19983(7) 0.0166(4) Uani 1 1 d . .
Cl1 Cl 0.36559(13) 0.92617(15) 0.00040(4) 0.0818(4) Uani 1 1 d . .
O2 O 0.1419(3) -0.1465(2) 0.05527(10) 0.0578(8) Uani 1 1 d . .
N2 N -0.04227(17) 0.23701(19) 0.08058(6) 0.0198(4) Uani 1 1 d . .
C2 C 0.3799(2) 0.3256(2) 0.19705(7) 0.0179(4) Uani 1 1 d . .
Cl2 Cl 0.51980(18) 0.82065(12) 0.05816(6) 0.1069(7) Uani 1 1 d . .
N3 N 0.06287(18) 0.33838(19) 0.04728(6) 0.0212(4) Uani 1 1 d . .
C3 C 0.4568(2) 0.2883(2) 0.22703(7) 0.0186(4) Uani 1 1 d . .
H3A H 0.5310 0.3029 0.2246 0.022 Uiso 1 1 calc R U
C4 C 0.42869(19) 0.2308(2) 0.26004(7) 0.0176(4) Uani 1 1 d . .
C5 C 0.31903(19) 0.2171(2) 0.26405(7) 0.0172(4) Uani 1 1 d . .
H5A H 0.2979 0.1811 0.2869 0.021 Uiso 1 1 calc R U
C6 C 0.23914(19) 0.2544(2) 0.23547(7) 0.0163(4) Uani 1 1 d . .
C7 C 0.12600(19) 0.2550(2) 0.24644(7) 0.0161(4) Uani 1 1 d . .
C8 C 0.0658(2) 0.3561(2) 0.24303(7) 0.0188(4) Uani 1 1 d . .
H8A H 0.0919 0.4195 0.2295 0.023 Uiso 1 1 calc R U
C9 C -0.0320(2) 0.3642(2) 0.25942(7) 0.0220(5) Uani 1 1 d . .
H9A H -0.0724 0.4331 0.2569 0.026 Uiso 1 1 calc R U
C10 C -0.0711(2) 0.2721(2) 0.27940(8) 0.0234(5) Uani 1 1 d . .
H10A H -0.1372 0.2786 0.2910 0.028 Uiso 1 1 calc R U
C11 C -0.0131(2) 0.1710(2) 0.28234(8) 0.0221(5) Uani 1 1 d . .
H11A H -0.0401 0.1074 0.2956 0.027 Uiso 1 1 calc R U
C12 C 0.0848(2) 0.1621(2) 0.26583(7) 0.0189(4) Uani 1 1 d . .
H12A H 0.1239 0.0923 0.2678 0.023 Uiso 1 1 calc R U
C13 C 0.5126(2) 0.1959(2) 0.29148(8) 0.0197(4) Uani 1 1 d . .
C14 C 0.4952(2) 0.2071(2) 0.33090(8) 0.0227(5) Uani 1 1 d . .
H14A H 0.4273 0.2336 0.3378 0.027 Uiso 1 1 calc R U
C15 C 0.5762(2) 0.1798(2) 0.36027(9) 0.0283(6) Uani 1 1 d . .
H15A H 0.5634 0.1886 0.3870 0.034 Uiso 1 1 calc R U
C16 C 0.6751(2) 0.1401(2) 0.35087(10) 0.0328(7) Uani 1 1 d . .
H16A H 0.7304 0.1222 0.3710 0.039 Uiso 1 1 calc R U
C17 C 0.6931(2) 0.1265(2) 0.31185(10) 0.0323(6) Uani 1 1 d . .
H17A H 0.7605 0.0978 0.3053 0.039 Uiso 1 1 calc R U
C18 C 0.6132(2) 0.1547(2) 0.28236(9) 0.0247(5) Uani 1 1 d . .
H18A H 0.6268 0.1460 0.2558 0.030 Uiso 1 1 calc R U
C19 C 0.4207(2) 0.3982(2) 0.16589(7) 0.0202(5) Uani 1 1 d . .
C20 C 0.5234(2) 0.3782(3) 0.15370(8) 0.0258(5) Uani 1 1 d . .
H20A H 0.5637 0.3136 0.1634 0.031 Uiso 1 1 calc R U
C21 C 0.5670(3) 0.4515(3) 0.12756(9) 0.0325(6) Uani 1 1 d . .
H21A H 0.6366 0.4365 0.1195 0.039 Uiso 1 1 calc R U
C22 C 0.5094(3) 0.5465(3) 0.11326(8) 0.0344(7) Uani 1 1 d . .
H22A H 0.5395 0.5967 0.0955 0.041 Uiso 1 1 calc R U
C23 C 0.4083(3) 0.5676(3) 0.12502(8) 0.0296(6) Uani 1 1 d . .
H23A H 0.3687 0.6326 0.1152 0.035 Uiso 1 1 calc R U
C24 C 0.3637(2) 0.4944(2) 0.15121(7) 0.0233(5) Uani 1 1 d . .
H24A H 0.2940 0.5099 0.1591 0.028 Uiso 1 1 calc R U
C25 C 0.40477(19) 0.1044(2) 0.13272(7) 0.0187(4) Uani 1 1 d . .
C26 C 0.4004(2) 0.1797(2) 0.10086(7) 0.0188(4) Uani 1 1 d . .
C27 C 0.29791(19) 0.2340(2) 0.08813(7) 0.0175(4) Uani 1 1 d . .
H27 H 0.303(3) 0.291(3) 0.0689(10) 0.021 Uiso 1 1 d . U
C28 C 0.4956(2) 0.2000(2) 0.08300(8) 0.0249(5) Uani 1 1 d . .
H28A H 0.4943 0.2499 0.0611 0.030 Uiso 1 1 calc R U
C29 C 0.5913(2) 0.1479(3) 0.09709(9) 0.0309(6) Uani 1 1 d . .
H29A H 0.6550 0.1604 0.0845 0.037 Uiso 1 1 calc R U
C30 C 0.5942(2) 0.0775(3) 0.12951(10) 0.0332(6) Uani 1 1 d . .
H30A H 0.6608 0.0437 0.1394 0.040 Uiso 1 1 calc R U
C31 C 0.5012(2) 0.0551(3) 0.14794(8) 0.0268(5) Uani 1 1 d . .
H31A H 0.5038 0.0073 0.1704 0.032 Uiso 1 1 calc R U
C32 C 0.2912(2) -0.0085(2) 0.17336(7) 0.0199(4) Uani 1 1 d . .
H32A H 0.3426 -0.0002 0.1974 0.024 Uiso 1 1 calc R U
C33 C 0.3113(2) -0.1222(2) 0.15402(8) 0.0250(5) Uani 1 1 d . .
H33A H 0.3838 -0.1224 0.1451 0.037 Uiso 1 1 calc R U
H33B H 0.2575 -0.1335 0.1316 0.037 Uiso 1 1 calc R U
H33C H 0.3055 -0.1842 0.1729 0.037 Uiso 1 1 calc R U
C34 C 0.1765(2) 0.0003(2) 0.18448(8) 0.0228(5) Uani 1 1 d . .
H34A H 0.1631 0.0782 0.1932 0.034 Uiso 1 1 calc R U
H34B H 0.1665 -0.0536 0.2057 0.034 Uiso 1 1 calc R U
H34C H 0.1259 -0.0181 0.1617 0.034 Uiso 1 1 calc R U
C35 C 0.1455(2) -0.0520(2) 0.06935(10) 0.0316(6) Uani 1 1 d . .
C36 C 0.06236(19) 0.26617(19) 0.07789(7) 0.0160(4) Uani 1 1 d . .
C37 C -0.07847(19) 0.1724(2) 0.11221(7) 0.0180(4) Uani 1 1 d . .
C38 C -0.10005(19) 0.2292(2) 0.14655(8) 0.0191(4) Uani 1 1 d . .
C39 C -0.1276(2) 0.1650(2) 0.17813(8) 0.0231(5) Uani 1 1 d . .
H39A H -0.1398 0.2025 0.2019 0.028 Uiso 1 1 calc R U
C40 C -0.1376(2) 0.0467(2) 0.17571(9) 0.0257(5) Uani 1 1 d . .
C41 C -0.1259(2) -0.0060(2) 0.14028(9) 0.0253(5) Uani 1 1 d . .
H41A H -0.1366 -0.0862 0.1380 0.030 Uiso 1 1 calc R U
C42 C -0.0988(2) 0.0555(2) 0.10770(8) 0.0224(5) Uani 1 1 d . .
C43 C -0.1001(2) -0.0028(3) 0.06867(10) 0.0321(6) Uani 1 1 d . .
H43A H -0.0669 -0.0785 0.0722 0.048 Uiso 1 1 calc R U
H43B H -0.0593 0.0431 0.0513 0.048 Uiso 1 1 calc R U
H43C H -0.1748 -0.0110 0.0571 0.048 Uiso 1 1 calc R U
C44 C -0.1650(3) -0.0220(3) 0.21067(11) 0.0381(7) Uani 1 1 d . .
H44A H -0.1817 -0.1008 0.2026 0.057 Uiso 1 1 calc R U
H44B H -0.2277 0.0119 0.2215 0.057 Uiso 1 1 calc R U
H44C H -0.1032 -0.0217 0.2307 0.057 Uiso 1 1 calc R U
C45 C -0.0999(2) 0.3579(2) 0.14901(8) 0.0238(5) Uani 1 1 d . .
H45A H -0.0766 0.3815 0.1759 0.036 Uiso 1 1 calc R U
H45B H -0.1729 0.3868 0.1415 0.036 Uiso 1 1 calc R U
H45C H -0.0501 0.3890 0.1312 0.036 Uiso 1 1 calc R U
C46 C -0.1193(2) 0.2911(3) 0.05123(8) 0.0271(5) Uani 1 1 d . .
H46A H -0.1687 0.3432 0.0636 0.033 Uiso 1 1 calc R U
H46B H -0.1623 0.2334 0.0355 0.033 Uiso 1 1 calc R U
C47 C -0.0450(2) 0.3569(3) 0.02638(8) 0.0267(5) Uani 1 1 d . .
H47A H -0.0489 0.3260 -0.0006 0.032 Uiso 1 1 calc R U
H47B H -0.0637 0.4391 0.0252 0.032 Uiso 1 1 calc R U
C48 C 0.1512(2) 0.3988(2) 0.03326(7) 0.0181(4) Uani 1 1 d . .
C49 C 0.2017(2) 0.3539(2) 0.00202(7) 0.0222(5) Uani 1 1 d . .
C50 C 0.2815(2) 0.4193(2) -0.01335(7) 0.0241(5) Uani 1 1 d . .
H50A H 0.3168 0.3896 -0.0345 0.029 Uiso 1 1 calc R U
C51 C 0.3107(2) 0.5264(2) 0.00138(7) 0.0223(5) Uani 1 1 d . .
C52 C 0.2586(2) 0.5687(2) 0.03264(7) 0.0207(5) Uani 1 1 d . .
H52A H 0.2781 0.6418 0.0431 0.025 Uiso 1 1 calc R U
C53 C 0.1787(2) 0.5065(2) 0.04889(7) 0.0187(4) Uani 1 1 d . .
C54 C 0.1206(2) 0.5552(2) 0.08163(8) 0.0251(5) Uani 1 1 d . .
H54A H 0.1448 0.6338 0.0869 0.038 Uiso 1 1 calc R U
H54B H 0.1367 0.5088 0.1052 0.038 Uiso 1 1 calc R U
H54C H 0.0426 0.5546 0.0741 0.038 Uiso 1 1 calc R U
C55 C 0.3942(2) 0.5974(3) -0.01654(9) 0.0301(6) Uani 1 1 d . .
H55A H 0.4228 0.5544 -0.0378 0.045 Uiso 1 1 calc R U
H55B H 0.4533 0.6156 0.0035 0.045 Uiso 1 1 calc R U
H55C H 0.3610 0.6683 -0.0270 0.045 Uiso 1 1 calc R U
C56 C 0.1736(3) 0.2368(3) -0.01364(9) 0.0327(6) Uani 1 1 d . .
H56A H 0.1870 0.1805 0.0074 0.049 Uiso 1 1 calc R U
H56B H 0.2183 0.2188 -0.0348 0.049 Uiso 1 1 calc R U
H56C H 0.0972 0.2347 -0.0237 0.049 Uiso 1 1 calc R U
C57 C 0.4145(4) 0.9115(4) 0.04914(12) 0.0581(11) Uani 1 1 d . .
H57A H 0.4368 0.9878 0.0594 0.070 Uiso 1 1 calc R U
H57B H 0.3547 0.8849 0.0639 0.070 Uiso 1 1 calc R U

loop_
_atom_site_aniso_label
_atom_site_aniso_U_11
_atom_site_aniso_U_22
_atom_site_aniso_U_33
_atom_site_aniso_U_23
_atom_site_aniso_U_13
_atom_site_aniso_U_12
Ru1 0.01376(9) 0.01130(8) 0.01489(9) 0.00088(6) -0.00149(6) -0.00068(6)
S1 0.0173(3) 0.0145(2) 0.0165(2) -0.00122(18) -0.00046(19) -0.00059(19)
O1 0.0140(8) 0.0169(8) 0.0201(8) 0.0046(6) 0.0001(6) 0.0004(6)
N1 0.0218(10) 0.0156(9) 0.0271(10) -0.0022(8) -0.0043(8) 0.0007(8)
C1 0.0176(10) 0.0148(10) 0.0171(10) -0.0017(8) 0.0002(8) -0.0027(8)
Cl1 0.0865(10) 0.1011(11) 0.0556(7) 0.0159(7) -0.0038(6) 0.0062(8)
O2 0.0566(18) 0.0257(12) 0.089(2) -0.0271(13) -0.0056(15) -0.0003(12)
N2 0.0163(9) 0.0201(10) 0.0219(9) 0.0042(8) -0.0049(7) -0.0007(7)
C2 0.0191(11) 0.0174(10) 0.0171(10) -0.0031(8) 0.0016(8) -0.0041(8)
Cl2 0.1374(16) 0.0505(7) 0.1199(14) -0.0085(8) -0.0540(12) 0.0246(8)
N3 0.0194(10) 0.0207(10) 0.0224(10) 0.0073(8) -0.0041(8) -0.0003(8)
C3 0.0162(10) 0.0185(10) 0.0213(10) -0.0027(8) 0.0020(8) -0.0033(8)
C4 0.0166(10) 0.0161(10) 0.0198(10) -0.0021(8) 0.0000(8) -0.0005(8)
C5 0.0166(10) 0.0173(10) 0.0177(10) -0.0012(8) 0.0018(8) -0.0014(8)
C6 0.0157(10) 0.0151(10) 0.0182(10) -0.0018(8) 0.0017(8) -0.0018(8)
C7 0.0142(10) 0.0183(10) 0.0158(9) -0.0009(8) 0.0010(7) -0.0008(8)
C8 0.0206(11) 0.0175(10) 0.0182(10) -0.0009(8) 0.0020(8) -0.0008(9)
C9 0.0206(12) 0.0219(12) 0.0233(11) -0.0013(9) 0.0017(9) 0.0033(9)
C10 0.0161(11) 0.0293(13) 0.0252(12) 0.0010(10) 0.0036(9) 0.0014(9)
C11 0.0189(11) 0.0248(12) 0.0228(11) 0.0044(9) 0.0029(9) -0.0022(9)
C12 0.0178(11) 0.0198(11) 0.0190(10) 0.0019(8) 0.0004(8) -0.0007(8)
C13 0.0169(10) 0.0156(10) 0.0259(11) 0.0009(9) -0.0013(8) -0.0029(8)
C14 0.0208(11) 0.0205(11) 0.0259(12) 0.0043(9) -0.0026(9) -0.0022(9)
C15 0.0285(13) 0.0230(12) 0.0312(13) 0.0095(10) -0.0085(10) -0.0078(10)
C16 0.0225(13) 0.0238(13) 0.0488(17) 0.0150(12) -0.0136(12) -0.0060(10)
C17 0.0153(12) 0.0228(13) 0.0578(19) 0.0103(12) -0.0017(12) 0.0000(10)
C18 0.0165(11) 0.0190(11) 0.0386(14) 0.0030(10) 0.0021(10) -0.0001(9)
C19 0.0205(11) 0.0236(11) 0.0163(10) -0.0034(8) 0.0010(8) -0.0096(9)
C20 0.0219(12) 0.0317(14) 0.0243(12) -0.0049(10) 0.0037(9) -0.0092(10)
C21 0.0295(14) 0.0424(17) 0.0267(13) -0.0032(12) 0.0090(11) -0.0152(13)
C22 0.0395(17) 0.0419(17) 0.0223(12) 0.0024(11) 0.0052(11) -0.0215(14)
C23 0.0380(16) 0.0287(14) 0.0210(11) 0.0036(10) -0.0024(10) -0.0132(12)
C24 0.0258(13) 0.0254(12) 0.0181(10) -0.0009(9) -0.0013(9) -0.0097(10)
C25 0.0132(10) 0.0202(11) 0.0221(11) 0.0002(9) -0.0009(8) 0.0006(8)
C26 0.0171(10) 0.0198(11) 0.0191(10) -0.0020(8) -0.0009(8) 0.0000(8)
C27 0.0172(10) 0.0178(10) 0.0174(10) 0.0017(8) 0.0011(8) -0.0007(8)
C28 0.0214(12) 0.0290(13) 0.0248(12) -0.0003(10) 0.0049(9) -0.0040(10)
C29 0.0148(12) 0.0415(16) 0.0371(15) -0.0025(13) 0.0053(10) -0.0011(11)
C30 0.0153(12) 0.0440(17) 0.0391(15) -0.0002(13) -0.0033(10) 0.0053(11)
C31 0.0179(12) 0.0325(14) 0.0287(13) 0.0043(11) -0.0051(9) 0.0050(10)
C32 0.0224(11) 0.0182(10) 0.0188(10) 0.0065(8) 0.0000(8) 0.0016(9)
C33 0.0287(13) 0.0188(11) 0.0278(12) 0.0051(9) 0.0044(10) 0.0057(10)
C34 0.0262(12) 0.0168(11) 0.0261(12) 0.0034(9) 0.0065(9) -0.0010(9)
C35 0.0284(14) 0.0219(12) 0.0426(16) -0.0056(11) -0.0066(12) 0.0006(11)
C36 0.0179(10) 0.0125(9) 0.0167(9) -0.0004(8) -0.0030(8) -0.0005(8)
C37 0.0123(9) 0.0157(10) 0.0248(11) 0.0019(8) -0.0033(8) -0.0014(8)
C38 0.0159(10) 0.0125(10) 0.0279(12) 0.0000(8) -0.0033(8) 0.0000(8)
C39 0.0183(11) 0.0231(12) 0.0275(12) 0.0022(9) -0.0002(9) 0.0004(9)
C40 0.0160(11) 0.0225(12) 0.0378(14) 0.0095(10) -0.0028(10) -0.0013(9)
C41 0.0140(11) 0.0142(10) 0.0467(16) 0.0029(10) -0.0030(10) -0.0014(8)
C42 0.0132(10) 0.0168(10) 0.0359(13) -0.0030(10) -0.0038(9) -0.0002(8)
C43 0.0253(14) 0.0268(13) 0.0424(16) -0.0123(12) -0.0054(11) -0.0024(11)
C44 0.0339(16) 0.0335(16) 0.0464(18) 0.0178(14) 0.0014(13) -0.0066(13)
C45 0.0238(12) 0.0142(10) 0.0327(13) 0.0000(9) -0.0006(10) 0.0006(9)
C46 0.0184(12) 0.0305(14) 0.0307(13) 0.0102(11) -0.0069(10) 0.0003(10)
C47 0.0238(13) 0.0292(13) 0.0254(12) 0.0083(10) -0.0068(10) 0.0025(10)
C48 0.0204(11) 0.0172(10) 0.0159(9) 0.0040(8) -0.0031(8) -0.0008(8)
C49 0.0282(13) 0.0181(11) 0.0195(10) -0.0008(9) -0.0023(9) 0.0006(9)
C50 0.0298(13) 0.0240(12) 0.0187(10) 0.0009(9) 0.0037(9) 0.0016(10)
C51 0.0232(12) 0.0223(11) 0.0208(11) 0.0052(9) -0.0009(9) -0.0001(9)
C52 0.0247(12) 0.0168(10) 0.0197(10) 0.0006(8) -0.0036(9) -0.0010(9)
C53 0.0224(11) 0.0174(10) 0.0157(9) 0.0013(8) -0.0019(8) 0.0025(9)
C54 0.0314(14) 0.0229(12) 0.0214(11) -0.0011(9) 0.0040(10) 0.0008(10)
C55 0.0263(14) 0.0312(14) 0.0331(14) 0.0078(11) 0.0049(11) -0.0033(11)
C56 0.0412(17) 0.0244(13) 0.0320(14) -0.0089(11) 0.0017(12) -0.0045(12)
C57 0.065(3) 0.070(3) 0.040(2) -0.0110(19) 0.0090(18) -0.007(2)

loop_
_atom_type_symbol
_atom_type_description
_atom_type_scat_dispersion_real
_atom_type_scat_dispersion_imag
_atom_type_scat_source
C C 0.0033 0.0016 'International Tables Vol C Tables 4.2.6.8 and 6.1.1.4'
H H 0.0000 0.0000 'International Tables Vol C Tables 4.2.6.8 and 6.1.1.4'
Cl Cl 0.1484 0.1585 'International Tables Vol C Tables 4.2.6.8 and 6.1.1.4'
N N 0.0061 0.0033 'International Tables Vol C Tables 4.2.6.8 and 6.1.1.4'
O O 0.0106 0.0060 'International Tables Vol C Tables 4.2.6.8 and 6.1.1.4'
Ru Ru -1.2594 0.8363 'International Tables Vol C Tables 4.2.6.8 and 6.1.1.4'
S S 0.1246 0.1234 'International Tables Vol C Tables 4.2.6.8 and 6.1.1.4'

loop_
_geom_angle_atom_site_label_1
_geom_angle_atom_site_label_2
_geom_angle_atom_site_label_3
_geom_angle
C27 Ru1 C36 100.44(10)
C27 Ru1 N1 99.10(10)
C36 Ru1 N1 90.42(9)
C27 Ru1 O1 80.27(9)
C36 Ru1 O1 174.09(8)
N1 Ru1 O1 83.67(8)
C27 Ru1 S1 104.19(8)
C36 Ru1 S1 91.31(7)
N1 Ru1 S1 155.92(7)
O1 Ru1 S1 94.21(5)
C1 S1 Ru1 110.03(8)
C25 O1 C32 119.38(18)
C25 O1 Ru1 110.43(14)
C32 O1 Ru1 128.07(14)
C35 N1 Ru1 169.1(2)
C6 C1 C2 118.2(2)
C6 C1 S1 118.72(18)
C2 C1 S1 123.07(18)
C36 N2 C37 123.9(2)
C36 N2 C46 114.3(2)
C37 N2 C46 121.2(2)
C3 C2 C1 118.9(2)
C3 C2 C19 116.6(2)
C1 C2 C19 124.3(2)
C36 N3 C48 129.3(2)
C36 N3 C47 113.5(2)
C48 N3 C47 117.2(2)
C4 C3 C2 122.7(2)
C4 C3 H3A 118.7
C2 C3 H3A 118.7
C3 C4 C5 117.5(2)
C3 C4 C13 120.8(2)
C5 C4 C13 121.5(2)
C4 C5 C6 122.1(2)
C4 C5 H5A 119.0
C6 C5 H5A 119.0
C5 C6 C1 119.7(2)
C5 C6 C7 116.6(2)
C1 C6 C7 123.3(2)
C12 C7 C8 118.7(2)
C12 C7 C6 121.0(2)
C8 C7 C6 119.5(2)
C9 C8 C7 120.3(2)
C9 C8 H8A 119.8
C7 C8 H8A 119.8
C10 C9 C8 120.5(2)
C10 C9 H9A 119.8
C8 C9 H9A 119.8
C11 C10 C9 119.6(2)
C11 C10 H10A 120.2
C9 C10 H10A 120.2
C10 C11 C12 120.1(2)
C10 C11 H11A 119.9
C12 C11 H11A 119.9
C11 C12 C7 120.7(2)
C11 C12 H12A 119.7
C7 C12 H12A 119.7
C14 C13 C18 118.2(2)
C14 C13 C4 121.0(2)
C18 C13 C4 120.8(2)
C15 C14 C13 120.8(3)
C15 C14 H14A 119.6
C13 C14 H14A 119.6
C16 C15 C14 120.4(3)
C16 C15 H15A 119.8
C14 C15 H15A 119.8
C15 C16 C17 119.6(3)
C15 C16 H16A 120.2
C17 C16 H16A 120.2
C16 C17 C18 120.4(3)
C16 C17 H17A 119.8
C18 C17 H17A 119.8
C17 C18 C13 120.7(3)
C17 C18 H18A 119.7
C13 C18 H18A 119.7
C24 C19 C20 118.1(2)
C24 C19 C2 121.4(2)
C20 C19 C2 120.1(2)
C21 C20 C19 120.9(3)
C21 C20 H20A 119.5
C19 C20 H20A 119.5
C22 C21 C20 120.2(3)
C22 C21 H21A 119.9
C20 C21 H21A 119.9
C23 C22 C21 119.7(3)
C23 C22 H22A 120.2
C21 C22 H22A 120.2
C22 C23 C24 120.5(3)
C22 C23 H23A 119.7
C24 C23 H23A 119.7
C23 C24 C19 120.5(3)
C23 C24 H24A 119.7
C19 C24 H24A 119.7
O1 C25 C31 125.4(2)
O1 C25 C26 113.1(2)
C31 C25 C26 121.6(2)
C25 C26 C28 118.4(2)
C25 C26 C27 118.5(2)
C28 C26 C27 123.1(2)
C26 C27 Ru1 117.55(17)
C26 C27 H27 114(2)
Ru1 C27 H27 129(2)
C29 C28 C26 120.4(3)
C29 C28 H28A 119.8
C26 C28 H28A 119.8
C30 C29 C28 120.0(3)
C30 C29 H29A 120.0
C28 C29 H29A 120.0
C29 C30 C31 121.1(3)
C29 C30 H30A 119.4
C31 C30 H30A 119.4
C25 C31 C30 118.4(3)
C25 C31 H31A 120.8
C30 C31 H31A 120.8
O1 C32 C34 106.17(19)
O1 C32 C33 111.5(2)
C34 C32 C33 111.6(2)
O1 C32 H32A 109.2
C34 C32 H32A 109.2
C33 C32 H32A 109.2
C32 C33 H33A 109.5
C32 C33 H33B 109.5
H33A C33 H33B 109.5
C32 C33 H33C 109.5
H33A C33 H33C 109.5
H33B C33 H33C 109.5
C32 C34 H34A 109.5
C32 C34 H34B 109.5
H34A C34 H34B 109.5
C32 C34 H34C 109.5
H34A C34 H34C 109.5
H34B C34 H34C 109.5
N1 C35 O2 178.2(4)
N3 C36 N2 106.7(2)
N3 C36 Ru1 133.16(18)
N2 C36 Ru1 119.78(17)
C42 C37 C38 120.7(2)
C42 C37 N2 120.0(2)
C38 C37 N2 119.2(2)
C39 C38 C37 118.7(2)
C39 C38 C45 119.7(2)
C37 C38 C45 121.4(2)
C38 C39 C40 121.3(3)
C38 C39 H39A 119.3
C40 C39 H39A 119.3
C41 C40 C39 118.6(3)
C41 C40 C44 120.8(3)
C39 C40 C44 120.5(3)
C40 C41 C42 121.8(2)
C40 C41 H41A 119.1
C42 C41 H41A 119.1
C41 C42 C37 118.1(2)
C41 C42 C43 119.8(2)
C37 C42 C43 122.0(3)
C42 C43 H43A 109.5
C42 C43 H43B 109.5
H43A C43 H43B 109.5
C42 C43 H43C 109.5
H43A C43 H43C 109.5
H43B C43 H43C 109.5
C40 C44 H44A 109.5
C40 C44 H44B 109.5
H44A C44 H44B 109.5
C40 C44 H44C 109.5
H44A C44 H44C 109.5
H44B C44 H44C 109.5
C38 C45 H45A 109.5
C38 C45 H45B 109.5
H45A C45 H45B 109.5
C38 C45 H45C 109.5
H45A C45 H45C 109.5
H45B C45 H45C 109.5
N2 C46 C47 102.2(2)
N2 C46 H46A 111.3
C47 C46 H46A 111.3
N2 C46 H46B 111.3
C47 C46 H46B 111.3
H46A C46 H46B 109.2
N3 C47 C46 103.0(2)
N3 C47 H47A 111.2
C46 C47 H47A 111.2
N3 C47 H47B 111.2
C46 C47 H47B 111.2
H47A C47 H47B 109.1
C49 C48 C53 121.5(2)
C49 C48 N3 119.3(2)
C53 C48 N3 119.0(2)
C48 C49 C50 118.2(2)
C48 C49 C56 120.8(2)
C50 C49 C56 121.0(2)
C51 C50 C49 121.9(2)
C51 C50 H50A 119.1
C49 C50 H50A 119.1
C50 C51 C52 118.4(2)
C50 C51 C55 121.1(3)
C52 C51 C55 120.4(2)
C53 C52 C51 121.6(2)
C53 C52 H52A 119.2
C51 C52 H52A 119.2
C52 C53 C48 118.4(2)
C52 C53 C54 120.9(2)
C48 C53 C54 120.7(2)
C53 C54 H54A 109.5
C53 C54 H54B 109.5
H54A C54 H54B 109.5
C53 C54 H54C 109.5
H54A C54 H54C 109.5
H54B C54 H54C 109.5
C51 C55 H55A 109.5
C51 C55 H55B 109.5
H55A C55 H55B 109.5
C51 C55 H55C 109.5
H55A C55 H55C 109.5
H55B C55 H55C 109.5
C49 C56 H56A 109.5
C49 C56 H56B 109.5
H56A C56 H56B 109.5
C49 C56 H56C 109.5
H56A C56 H56C 109.5
H56B C56 H56C 109.5
Cl2 C57 Cl1 115.6(3)
Cl2 C57 H57A 108.4
Cl1 C57 H57A 108.4
Cl2 C57 H57B 108.4
Cl1 C57 H57B 108.4
H57A C57 H57B 107.4

loop_
_geom_bond_atom_site_label_1
_geom_bond_atom_site_label_2
_geom_bond_distance
Ru1 C27 1.834(2)
Ru1 C36 1.991(2)
Ru1 N1 2.049(2)
Ru1 O1 2.2272(17)
Ru1 S1 2.3091(6)
S1 C1 1.787(2)
O1 C25 1.377(3)
O1 C32 1.475(3)
N1 C35 1.163(4)
C1 C6 1.420(3)
C1 C2 1.421(3)
Cl1 C57 1.733(4)
O2 C35 1.207(4)
N2 C36 1.357(3)
N2 C37 1.430(3)
N2 C46 1.466(3)
C2 C3 1.406(3)
C2 C19 1.492(3)
Cl2 C57 1.693(5)
N3 C36 1.349(3)
N3 C48 1.429(3)
N3 C47 1.476(3)
C3 C4 1.391(3)
C3 H3A 0.9500
C4 C5 1.393(3)
C4 C13 1.485(3)
C5 C6 1.398(3)
C5 H5A 0.9500
C6 C7 1.491(3)
C7 C12 1.397(3)
C7 C8 1.399(3)
C8 C9 1.392(3)
C8 H8A 0.9500
C9 C10 1.389(4)
C9 H9A 0.9500
C10 C11 1.385(4)
C10 H10A 0.9500
C11 C12 1.395(3)
C11 H11A 0.9500
C12 H12A 0.9500
C13 C14 1.397(4)
C13 C18 1.404(4)
C14 C15 1.393(4)
C14 H14A 0.9500
C15 C16 1.381(5)
C15 H15A 0.9500
C16 C17 1.388(5)
C16 H16A 0.9500
C17 C18 1.389(4)
C17 H17A 0.9500
C18 H18A 0.9500
C19 C24 1.399(4)
C19 C20 1.401(4)
C20 C21 1.389(4)
C20 H20A 0.9500
C21 C22 1.387(5)
C21 H21A 0.9500
C22 C23 1.380(5)
C22 H22A 0.9500
C23 C24 1.395(4)
C23 H23A 0.9500
C24 H24A 0.9500
C25 C31 1.387(3)
C25 C26 1.401(3)
C26 C28 1.405(3)
C26 C27 1.453(3)
C27 H27 0.94(3)
C28 C29 1.383(4)
C28 H28A 0.9500
C29 C30 1.382(5)
C29 H29A 0.9500
C30 C31 1.396(4)
C30 H30A 0.9500
C31 H31A 0.9500
C32 C34 1.515(4)
C32 C33 1.519(4)
C32 H32A 1.0000
C33 H33A 0.9800
C33 H33B 0.9800
C33 H33C 0.9800
C34 H34A 0.9800
C34 H34B 0.9800
C34 H34C 0.9800
C37 C42 1.398(3)
C37 C38 1.402(4)
C38 C39 1.389(4)
C38 C45 1.508(3)
C39 C40 1.392(4)
C39 H39A 0.9500
C40 C41 1.384(4)
C40 C44 1.510(4)
C41 C42 1.398(4)
C41 H41A 0.9500
C42 C43 1.502(4)
C43 H43A 0.9800
C43 H43B 0.9800
C43 H43C 0.9800
C44 H44A 0.9800
C44 H44B 0.9800
C44 H44C 0.9800
C45 H45A 0.9800
C45 H45B 0.9800
C45 H45C 0.9800
C46 C47 1.524(4)
C46 H46A 0.9900
C46 H46B 0.9900
C47 H47A 0.9900
C47 H47B 0.9900
C48 C49 1.396(4)
C48 C53 1.399(3)
C49 C50 1.396(4)
C49 C56 1.502(4)
C50 C51 1.387(4)
C50 H50A 0.9500
C51 C52 1.397(4)
C51 C55 1.507(4)
C52 C53 1.390(4)
C52 H52A 0.9500
C53 C54 1.505(3)
C54 H54A 0.9800
C54 H54B 0.9800
C54 H54C 0.9800
C55 H55A 0.9800
C55 H55B 0.9800
C55 H55C 0.9800
C56 H56A 0.9800
C56 H56B 0.9800
C56 H56C 0.9800
C57 H57A 0.9900
C57 H57B 0.9900

loop_
_geom_torsion_atom_site_label_1
_geom_torsion_atom_site_label_2
_geom_torsion_atom_site_label_3
_geom_torsion_atom_site_label_4
_geom_torsion
Ru1 S1 C1 C6 -106.85(18)
Ru1 S1 C1 C2 73.2(2)
C6 C1 C2 C3 9.5(3)
S1 C1 C2 C3 -170.54(18)
C6 C1 C2 C19 -165.0(2)
S1 C1 C2 C19 14.9(3)
C1 C2 C3 C4 -2.1(4)
C19 C2 C3 C4 172.8(2)
C2 C3 C4 C5 -4.1(4)
C2 C3 C4 C13 -178.3(2)
C3 C4 C5 C6 2.8(4)
C13 C4 C5 C6 176.9(2)
C4 C5 C6 C1 4.7(4)
C4 C5 C6 C7 -168.8(2)
C2 C1 C6 C5 -10.8(3)
S1 C1 C6 C5 169.24(18)
C2 C1 C6 C7 162.2(2)
S1 C1 C6 C7 -17.8(3)
C5 C6 C7 C12 -45.1(3)
C1 C6 C7 C12 141.7(2)
C5 C6 C7 C8 124.6(2)
C1 C6 C7 C8 -48.6(3)
C12 C7 C8 C9 1.3(3)
C6 C7 C8 C9 -168.6(2)
C7 C8 C9 C10 0.1(4)
C8 C9 C10 C11 -1.2(4)
C9 C10 C11 C12 1.0(4)
C10 C11 C12 C7 0.5(4)
C8 C7 C12 C11 -1.6(4)
C6 C7 C12 C11 168.1(2)
C3 C4 C13 C14 138.9(3)
C5 C4 C13 C14 -35.1(3)
C3 C4 C13 C18 -38.7(3)
C5 C4 C13 C18 147.4(2)
C18 C13 C14 C15 1.0(4)
C4 C13 C14 C15 -176.6(2)
C13 C14 C15 C16 -0.6(4)
C14 C15 C16 C17 -0.5(4)
C15 C16 C17 C18 1.3(4)
C16 C17 C18 C13 -0.8(4)
C14 C13 C18 C17 -0.3(4)
C4 C13 C18 C17 177.3(2)
C3 C2 C19 C24 -137.9(2)
C1 C2 C19 C24 36.7(3)
C3 C2 C19 C20 35.1(3)
C1 C2 C19 C20 -150.3(2)
C24 C19 C20 C21 -0.4(4)
C2 C19 C20 C21 -173.7(2)
C19 C20 C21 C22 0.4(4)
C20 C21 C22 C23 -0.2(4)
C21 C22 C23 C24 0.1(4)
C22 C23 C24 C19 -0.1(4)
C20 C19 C24 C23 0.3(4)
C2 C19 C24 C23 173.4(2)
C32 O1 C25 C31 -16.2(4)
Ru1 O1 C25 C31 179.0(2)
C32 O1 C25 C26 165.0(2)
Ru1 O1 C25 C26 0.2(2)
O1 C25 C26 C28 -177.8(2)
C31 C25 C26 C28 3.4(4)
O1 C25 C26 C27 2.9(3)
C31 C25 C26 C27 -176.0(2)
C25 C26 C27 Ru1 -5.3(3)
C28 C26 C27 Ru1 175.4(2)
C36 Ru1 C27 C26 -170.15(18)
N1 Ru1 C27 C26 -78.02(19)
O1 Ru1 C27 C26 3.89(18)
S1 Ru1 C27 C26 95.81(18)
C25 C26 C28 C29 -0.9(4)
C27 C26 C28 C29 178.4(3)
C26 C28 C29 C30 -1.6(5)
C28 C29 C30 C31 1.8(5)
O1 C25 C31 C30 178.1(3)
C26 C25 C31 C30 -3.2(4)
C29 C30 C31 C25 0.6(5)
C25 O1 C32 C34 178.0(2)
Ru1 O1 C32 C34 -20.3(3)
C25 O1 C32 C33 -60.3(3)
Ru1 O1 C32 C33 101.5(2)
C48 N3 C36 N2 176.2(2)
C47 N3 C36 N2 -2.8(3)
C48 N3 C36 Ru1 -11.4(4)
C47 N3 C36 Ru1 169.6(2)
C37 N2 C36 N3 -172.2(2)
C46 N2 C36 N3 -0.7(3)
C37 N2 C36 Ru1 14.2(3)
C46 N2 C36 Ru1 -174.33(18)
C36 N2 C37 C42 -100.0(3)
C46 N2 C37 C42 89.1(3)
C36 N2 C37 C38 84.3(3)
C46 N2 C37 C38 -86.6(3)
C42 C37 C38 C39 8.9(4)
N2 C37 C38 C39 -175.4(2)
C42 C37 C38 C45 -167.7(2)
N2 C37 C38 C45 8.0(3)
C37 C38 C39 C40 -2.3(4)
C45 C38 C39 C40 174.4(2)
C38 C39 C40 C41 -3.8(4)
C38 C39 C40 C44 178.5(3)
C39 C40 C41 C42 3.4(4)
C44 C40 C41 C42 -178.9(3)
C40 C41 C42 C37 3.0(4)
C40 C41 C42 C43 -172.7(2)
C38 C37 C42 C41 -9.2(4)
N2 C37 C42 C41 175.1(2)
C38 C37 C42 C43 166.4(2)
N2 C37 C42 C43 -9.3(4)
C36 N2 C46 C47 3.6(3)
C37 N2 C46 C47 175.3(2)
C36 N3 C47 C46 4.9(3)
C48 N3 C47 C46 -174.2(2)
N2 C46 C47 N3 -4.7(3)
C36 N3 C48 C49 97.5(3)
C47 N3 C48 C49 -83.6(3)
C36 N3 C48 C53 -88.1(3)
C47 N3 C48 C53 90.8(3)
C53 C48 C49 C50 0.3(4)
N3 C48 C49 C50 174.5(2)
C53 C48 C49 C56 178.2(2)
N3 C48 C49 C56 -7.6(4)
C48 C49 C50 C51 -0.4(4)
C56 C49 C50 C51 -178.3(3)
C49 C50 C51 C52 0.4(4)
C49 C50 C51 C55 -177.8(3)
C50 C51 C52 C53 -0.3(4)
C55 C51 C52 C53 177.9(2)
C51 C52 C53 C48 0.2(4)
C51 C52 C53 C54 -177.8(2)
C49 C48 C53 C52 -0.2(4)
N3 C48 C53 C52 -174.5(2)
C49 C48 C53 C54 177.8(2)
N3 C48 C53 C54 3.6(3)
